data_2210863
loop_
_publ_author_name
'Zhang, Qiao-Zhen'
'Zhao, Yan-Li'
'Chen, Xin'
'Yu, Ming'

_publ_section_title
(<i>E</i>)-4-[2-(4-Chlorobenzyloxy)benzylideneamino]-1,5-dimethyl-2-phenyl-1<i>H</i>-pyrazol-3(2<i>H</i>)-one
_journal_coeditor_code AT2136
_journal_issue 11
_journal_name_full 'Acta Crystallographica Section E'
_journal_page_first o5252
_journal_page_last o5254
_journal_paper_doi 10.1107/S1600536806043625
_journal_volume 62
_journal_year 2006
_chemical_formula_iupac 'C25 H22 Cl N3 O2'
_chemical_formula_moiety 'C25 H22 Cl N3 O2'
_chemical_formula_sum 'C25 H22 Cl N3 O2'
_chemical_formula_weight 431.91
_chemical_name_systematic
;
(E)-4-[2-(4-Chlorobenzyloxy)benzylideneamino]
-2,3-dimethyl-1-phenyl-1,2-dihydropyrazol-5-one
;
_space_group_IT_number 14
_symmetry_cell_setting monoclinic
_symmetry_space_group_name_Hall '-P 2ybc'
_symmetry_space_group_name_H-M 'P 1 21/c 1'
_atom_sites_solution_hydrogens geom
_atom_sites_solution_primary direct
_atom_sites_solution_secondary difmap
_audit_creation_method SHELXL97
_cell_angle_alpha 90.00
_cell_angle_beta 103.610(4)
_cell_angle_gamma 90.00
_cell_formula_units_Z 4
_cell_length_a 12.094(3)
_cell_length_b 19.359(4)
_cell_length_c 9.839(2)
_cell_measurement_reflns_used 2110
_cell_measurement_temperature 294(2)
_cell_measurement_theta_max 23.10
_cell_measurement_theta_min 2.38
_cell_volume 2238.9(9)
_computing_cell_refinement 'SAINT (Bruker, 1999)'
_computing_data_collection 'SMART (Bruker, 1999)'
_computing_data_reduction SAINT
_computing_molecular_graphics 'SHELXTL (Sheldrick, 1997b)'
_computing_publication_material SHELXTL
_computing_structure_refinement 'SHELXL97 (Sheldrick, 1997a)'
_computing_structure_solution 'SHELXS97 (Sheldrick, 1997a)'
_diffrn_ambient_temperature 294(2)
_diffrn_measured_fraction_theta_full 0.996
_diffrn_measured_fraction_theta_max 0.996
_diffrn_measurement_device_type 'Bruker SMART APEX CCD area-detector'
_diffrn_measurement_method '\f and \w'
_diffrn_radiation_monochromator graphite
_diffrn_radiation_source 'fine-focus sealed tube'
_diffrn_radiation_type MoK\a
_diffrn_radiation_wavelength 0.71073
_diffrn_reflns_av_R_equivalents 0.0567
_diffrn_reflns_av_sigmaI/netI 0.0748
_diffrn_reflns_limit_h_max 14
_diffrn_reflns_limit_h_min -12
_diffrn_reflns_limit_k_max 23
_diffrn_reflns_limit_k_min -21
_diffrn_reflns_limit_l_max 11
_diffrn_reflns_limit_l_min -10
_diffrn_reflns_number 11037
_diffrn_reflns_theta_full 25.02
_diffrn_reflns_theta_max 25.02
_diffrn_reflns_theta_min 1.73
_diffrn_standards_number 0
_exptl_absorpt_coefficient_mu 0.197
_exptl_absorpt_correction_T_max 0.981
_exptl_absorpt_correction_T_min 0.940
_exptl_absorpt_correction_type multi-scan
_exptl_absorpt_process_details '(SADABS; Sheldrick, 1996)'
_exptl_crystal_colour yellow
_exptl_crystal_density_diffrn 1.281
_exptl_crystal_density_method 'not measured'
_exptl_crystal_description block
_exptl_crystal_F_000 904
_exptl_crystal_size_max 0.22
_exptl_crystal_size_mid 0.12
_exptl_crystal_size_min 0.10
_refine_diff_density_max 0.215
_refine_diff_density_min -0.206
_refine_ls_extinction_method none
_refine_ls_goodness_of_fit_ref 1.032
_refine_ls_hydrogen_treatment constr
_refine_ls_matrix_type full
_refine_ls_number_parameters 282
_refine_ls_number_reflns 3926
_refine_ls_number_restraints 0
_refine_ls_restrained_S_all 1.032
_refine_ls_R_factor_all 0.1454
_refine_ls_R_factor_gt 0.0629
_refine_ls_shift/su_max 0.000
_refine_ls_shift/su_mean 0.000
_refine_ls_structure_factor_coef Fsqd
_refine_ls_weighting_details 'calc w = 1/[\s^2^(Fo^2^)+(0.055P)^2^+0.8444P] where P=(Fo^2^+2Fc^2^)/3'
_refine_ls_weighting_scheme calc
_refine_ls_wR_factor_gt 0.1245
_refine_ls_wR_factor_ref 0.1607
_reflns_number_gt 1978
_reflns_number_total 3926
_reflns_threshold_expression I>2\s(I)
_cod_data_source_file at2136.cif
_cod_data_source_block I
_cod_original_sg_symbol_H-M 'P 21/c'
_cod_database_code 2210863
_cod_database_fobs_code 2210863

loop_
_symmetry_equiv_pos_as_xyz
'x, y, z'
'-x, y+1/2, -z+1/2'
'-x, -y, -z'
'x, -y-1/2, z-1/2'

loop_
_atom_site_type_symbol
_atom_site_label
_atom_site_fract_x
_atom_site_fract_y
_atom_site_fract_z
_atom_site_U_iso_or_equiv
_atom_site_adp_type
_atom_site_calc_flag
_atom_site_refinement_flags
_atom_site_occupancy
Cl Cl1 0.27406(11) 0.18108(6) 0.84903(14) 0.1031(5) Uani d . 1
O O1 0.7167(2) 0.28575(12) 0.6154(3) 0.0721(8) Uani d . 1
O O2 0.6896(2) 0.42727(12) 0.9453(2) 0.0669(8) Uani d . 1
N N1 0.8727(3) 0.46112(14) 0.7730(3) 0.0530(8) Uani d . 1
N N2 0.8340(3) 0.58114(13) 1.0323(3) 0.0585(8) Uani d . 1
N N3 0.7445(3) 0.53552(13) 1.0362(3) 0.0554(8) Uani d . 1
C C1 0.4958(4) 0.2668(2) 0.6603(5) 0.0912(15) Uani d . 1
H H1 0.5085 0.3105 0.6277 0.109 Uiso calc R 1
C C2 0.4074(4) 0.2573(2) 0.7241(5) 0.0932(15) Uani d . 1
H H2 0.3614 0.2944 0.7351 0.112 Uiso calc R 1
C C3 0.3874(4) 0.1940(2) 0.7708(4) 0.0707(12) Uani d . 1
C C4 0.4554(5) 0.1399(2) 0.7551(5) 0.0955(16) Uani d . 1
H H4 0.4416 0.0962 0.7868 0.115 Uiso calc R 1
C C5 0.5442(4) 0.1499(2) 0.6925(5) 0.0903(15) Uani d . 1
H H5 0.5906 0.1127 0.6832 0.108 Uiso calc R 1
C C6 0.5660(4) 0.21341(19) 0.6435(4) 0.0662(11) Uani d . 1
C C7 0.6603(4) 0.2222(2) 0.5706(5) 0.0845(14) Uani d . 1
H H7A 0.7135 0.1840 0.5934 0.101 Uiso calc R 1
H H7B 0.6300 0.2228 0.4702 0.101 Uiso calc R 1
C C8 0.8077(4) 0.30409(19) 0.5636(4) 0.0600(10) Uani d . 1
C C9 0.8433(4) 0.2679(2) 0.4591(4) 0.0776(13) Uani d . 1
H H9 0.8045 0.2285 0.4202 0.093 Uiso calc R 1
C C10 0.9358(4) 0.2909(3) 0.4136(5) 0.0904(15) Uani d . 1
H H10 0.9585 0.2673 0.3424 0.108 Uiso calc R 1
C C11 0.9952(4) 0.3480(3) 0.4717(5) 0.0951(15) Uani d . 1
H H11 1.0595 0.3622 0.4430 0.114 Uiso calc R 1
C C12 0.9584(4) 0.3841(2) 0.5732(4) 0.0775(12) Uani d . 1
H H12 0.9976 0.4236 0.6104 0.093 Uiso calc R 1
C C13 0.8649(3) 0.36354(19) 0.6220(4) 0.0563(10) Uani d . 1
C C14 0.8257(3) 0.40354(18) 0.7275(3) 0.0547(10) Uani d . 1
H H14 0.7656 0.3870 0.7623 0.066 Uiso calc R 1
C C15 0.8340(3) 0.49837(17) 0.8737(3) 0.0495(9) Uani d . 1
C C16 0.8817(3) 0.55973(17) 0.9280(3) 0.0520(9) Uani d . 1
C C17 0.7487(3) 0.47978(17) 0.9481(3) 0.0510(9) Uani d . 1
C C18 0.9729(3) 0.60063(17) 0.8863(4) 0.0658(11) Uani d . 1
H H18A 0.9418 0.6435 0.8452 0.099 Uiso calc R 1
H H18B 1.0027 0.5749 0.8195 0.099 Uiso calc R 1
H H18C 1.0328 0.6099 0.9674 0.099 Uiso calc R 1
C C19 0.8239(4) 0.65187(17) 1.0760(4) 0.0775(13) Uani d . 1
H H19A 0.8899 0.6775 1.0677 0.116 Uiso calc R 1
H H19B 0.8179 0.6525 1.1716 0.116 Uiso calc R 1
H H19C 0.7571 0.6725 1.0177 0.116 Uiso calc R 1
C C20 0.7050(3) 0.53184(16) 1.1630(4) 0.0495(9) Uani d . 1
C C21 0.7775(4) 0.5126(2) 1.2846(4) 0.0700(12) Uani d . 1
H H21 0.8520 0.5003 1.2853 0.084 Uiso calc R 1
C C22 0.7405(5) 0.5114(2) 1.4069(4) 0.0885(14) Uani d . 1
H H22 0.7904 0.5000 1.4911 0.106 Uiso calc R 1
C C23 0.6295(5) 0.5271(2) 1.4031(5) 0.0826(14) Uani d . 1
H H23 0.6040 0.5256 1.4851 0.099 Uiso calc R 1
C C24 0.5563(4) 0.5447(2) 1.2814(5) 0.0792(13) Uani d . 1
H H24 0.4809 0.5546 1.2805 0.095 Uiso calc R 1
C C25 0.5929(4) 0.54799(17) 1.1587(4) 0.0633(11) Uani d . 1
H H25 0.5432 0.5608 1.0752 0.076 Uiso calc R 1

loop_
_atom_site_aniso_label
_atom_site_aniso_U_11
_atom_site_aniso_U_22
_atom_site_aniso_U_33
_atom_site_aniso_U_12
_atom_site_aniso_U_13
_atom_site_aniso_U_23
Cl1 0.0922(10) 0.0919(8) 0.1354(11) -0.0179(7) 0.0474(8) -0.0131(8)
O1 0.094(2) 0.0605(16) 0.0704(18) -0.0116(15) 0.0374(17) -0.0214(13)
O2 0.081(2) 0.0572(15) 0.0691(17) -0.0222(14) 0.0309(15) -0.0116(13)
N1 0.063(2) 0.0541(18) 0.0438(17) 0.0010(16) 0.0166(15) 0.0009(15)
N2 0.077(2) 0.0418(16) 0.062(2) -0.0113(16) 0.0274(18) -0.0048(15)
N3 0.068(2) 0.0491(16) 0.0548(18) -0.0096(16) 0.0264(17) -0.0048(15)
C1 0.105(4) 0.054(3) 0.124(4) 0.003(3) 0.046(3) 0.004(3)
C2 0.098(4) 0.064(3) 0.128(4) 0.011(3) 0.049(3) -0.001(3)
C3 0.072(3) 0.059(3) 0.082(3) -0.011(2) 0.018(2) -0.008(2)
C4 0.116(5) 0.053(3) 0.127(4) 0.000(3) 0.049(4) 0.004(3)
C5 0.108(4) 0.054(3) 0.122(4) 0.010(3) 0.053(3) -0.004(3)
C6 0.081(3) 0.053(2) 0.065(3) -0.006(2) 0.019(2) -0.016(2)
C7 0.103(4) 0.066(3) 0.090(3) -0.009(3) 0.034(3) -0.030(2)
C8 0.073(3) 0.065(2) 0.045(2) 0.011(2) 0.020(2) -0.0015(19)
C9 0.096(4) 0.079(3) 0.060(3) 0.017(3) 0.023(3) -0.015(2)
C10 0.090(4) 0.119(4) 0.071(3) 0.030(3) 0.037(3) -0.015(3)
C11 0.081(4) 0.132(4) 0.083(3) 0.005(3) 0.040(3) -0.018(3)
C12 0.070(3) 0.096(3) 0.073(3) 0.002(2) 0.030(3) -0.009(2)
C13 0.062(3) 0.065(2) 0.044(2) 0.005(2) 0.016(2) 0.0016(19)
C14 0.066(3) 0.058(2) 0.043(2) 0.001(2) 0.0195(19) 0.0005(18)
C15 0.059(3) 0.049(2) 0.0405(19) -0.0029(18) 0.0122(18) 0.0015(17)
C16 0.064(3) 0.047(2) 0.044(2) -0.0055(18) 0.0111(19) 0.0082(17)
C17 0.061(3) 0.048(2) 0.044(2) -0.0004(19) 0.0121(19) 0.0014(17)
C18 0.073(3) 0.059(2) 0.069(3) -0.009(2) 0.023(2) 0.008(2)
C19 0.106(4) 0.052(2) 0.081(3) -0.012(2) 0.035(3) -0.009(2)
C20 0.063(3) 0.0417(19) 0.048(2) -0.0017(18) 0.020(2) -0.0038(17)
C21 0.068(3) 0.085(3) 0.058(3) 0.008(2) 0.017(2) 0.009(2)
C22 0.104(4) 0.102(3) 0.059(3) -0.002(3) 0.018(3) 0.010(2)
C23 0.104(4) 0.088(3) 0.067(3) -0.020(3) 0.045(3) -0.012(3)
C24 0.073(3) 0.081(3) 0.095(4) -0.005(2) 0.043(3) -0.019(3)
C25 0.062(3) 0.061(2) 0.068(3) 0.002(2) 0.016(2) -0.007(2)

loop_
_atom_type_symbol
_atom_type_description
_atom_type_scat_dispersion_real
_atom_type_scat_dispersion_imag
_atom_type_scat_source
C C 0.0033 0.0016 'International Tables Vol C Tables 4.2.6.8 and 6.1.1.4'
H H 0.0000 0.0000 'International Tables Vol C Tables 4.2.6.8 and 6.1.1.4'
N N 0.0061 0.0033 'International Tables Vol C Tables 4.2.6.8 and 6.1.1.4'
O O 0.0106 0.0060 'International Tables Vol C Tables 4.2.6.8 and 6.1.1.4'
Cl Cl 0.1484 0.1585 'International Tables Vol C Tables 4.2.6.8 and 6.1.1.4'

loop_
_geom_angle_atom_site_label_1
_geom_angle_atom_site_label_2
_geom_angle_atom_site_label_3
_geom_angle
C8 O1 C7 118.6(3)
C14 N1 C15 120.2(3)
C16 N2 N3 107.2(3)
C16 N2 C19 126.5(3)
N3 N2 C19 117.8(3)
C17 N3 N2 109.2(3)
C17 N3 C20 124.7(3)
N2 N3 C20 118.0(3)
C6 C1 C2 121.6(4)
C6 C1 H1 119.2
C2 C1 H1 119.2
C3 C2 C1 119.9(4)
C3 C2 H2 120.1
C1 C2 H2 120.1
C2 C3 C4 119.8(4)
C2 C3 Cl1 120.2(3)
C4 C3 Cl1 119.9(3)
C3 C4 C5 120.0(4)
C3 C4 H4 120.0
C5 C4 H4 120.0
C6 C5 C4 121.4(4)
C6 C5 H5 119.3
C4 C5 H5 119.3
C5 C6 C1 117.3(4)
C5 C6 C7 120.2(4)
C1 C6 C7 122.4(4)
O1 C7 C6 108.3(3)
O1 C7 H7A 110.0
C6 C7 H7A 110.0
O1 C7 H7B 110.0
C6 C7 H7B 110.0
H7A C7 H7B 108.4
O1 C8 C9 124.2(4)
O1 C8 C13 115.3(3)
C9 C8 C13 120.6(4)
C10 C9 C8 119.7(4)
C10 C9 H9 120.2
C8 C9 H9 120.2
C11 C10 C9 120.9(4)
C11 C10 H10 119.6
C9 C10 H10 119.6
C10 C11 C12 119.1(5)
C10 C11 H11 120.4
C12 C11 H11 120.4
C11 C12 C13 122.4(4)
C11 C12 H12 118.8
C13 C12 H12 118.8
C12 C13 C8 117.3(3)
C12 C13 C14 121.5(4)
C8 C13 C14 121.2(3)
N1 C14 C13 121.1(3)
N1 C14 H14 119.4
C13 C14 H14 119.4
C16 C15 N1 123.0(3)
C16 C15 C17 107.7(3)
N1 C15 C17 129.1(3)
N2 C16 C15 110.2(3)
N2 C16 C18 121.3(3)
C15 C16 C18 128.5(3)
O2 C17 N3 123.0(3)
O2 C17 C15 132.1(3)
N3 C17 C15 104.9(3)
C16 C18 H18A 109.5
C16 C18 H18B 109.5
H18A C18 H18B 109.5
C16 C18 H18C 109.5
H18A C18 H18C 109.5
H18B C18 H18C 109.5
N2 C19 H19A 109.5
N2 C19 H19B 109.5
H19A C19 H19B 109.5
N2 C19 H19C 109.5
H19A C19 H19C 109.5
H19B C19 H19C 109.5
C21 C20 C25 121.0(3)
C21 C20 N3 120.0(4)
C25 C20 N3 119.0(3)
C20 C21 C22 119.8(4)
C20 C21 H21 120.1
C22 C21 H21 120.1
C23 C22 C21 119.4(5)
C23 C22 H22 120.3
C21 C22 H22 120.3
C24 C23 C22 120.9(4)
C24 C23 H23 119.6
C22 C23 H23 119.6
C23 C24 C25 120.5(4)
C23 C24 H24 119.8
C25 C24 H24 119.8
C24 C25 C20 118.4(4)
C24 C25 H25 120.8
C20 C25 H25 120.8

loop_
_geom_bond_atom_site_label_1
_geom_bond_atom_site_label_2
_geom_bond_distance
Cl1 C3 1.741(4)
O1 C8 1.364(4)
O1 C7 1.426(4)
O2 C17 1.239(4)
N1 C14 1.283(4)
N1 C15 1.393(4)
N2 C16 1.355(4)
N2 N3 1.405(4)
N2 C19 1.449(4)
N3 C17 1.393(4)
N3 C20 1.439(4)
C1 C6 1.372(5)
C1 C2 1.375(6)
C1 H1 0.9300
C2 C3 1.351(5)
C2 H2 0.9300
C3 C4 1.362(5)
C4 C5 1.372(6)
C4 H4 0.9300
C5 C6 1.369(5)
C5 H5 0.9300
C6 C7 1.493(5)
C7 H7A 0.9700
C7 H7B 0.9700
C8 C9 1.394(5)
C8 C13 1.395(5)
C9 C10 1.373(6)
C9 H9 0.9300
C10 C11 1.367(6)
C10 H10 0.9300
C11 C12 1.376(5)
C11 H11 0.9300
C12 C13 1.387(5)
C12 H12 0.9300
C13 C14 1.461(4)
C14 H14 0.9300
C15 C16 1.372(4)
C15 C17 1.444(5)
C16 C18 1.492(5)
C18 H18A 0.9600
C18 H18B 0.9600
C18 H18C 0.9600
C19 H19A 0.9600
C19 H19B 0.9600
C19 H19C 0.9600
C20 C21 1.358(5)
C20 C25 1.382(5)
C21 C22 1.380(5)
C21 H21 0.9300
C22 C23 1.367(6)
C22 H22 0.9300
C23 C24 1.354(6)
C23 H23 0.9300
C24 C25 1.381(5)
C24 H24 0.9300
C25 H25 0.9300

loop_
_geom_hbond_atom_site_label_D
_geom_hbond_atom_site_label_H
_geom_hbond_atom_site_label_A
_geom_hbond_site_symmetry_A
_geom_hbond_distance_DH
_geom_hbond_distance_HA
_geom_hbond_distance_DA
_geom_hbond_angle_DHA
_geom_hbond_publ_flag
C14 H14 O2 . 0.93 2.34 3.028(7) 131 yes
C7 H7A O2 4_565 0.97 2.58 3.197(8) 122 yes

loop_
_geom_torsion_atom_site_label_1
_geom_torsion_atom_site_label_2
_geom_torsion_atom_site_label_3
_geom_torsion_atom_site_label_4
_geom_torsion
C16 N2 N3 C17 9.2(4)
C19 N2 N3 C17 159.3(3)
C16 N2 N3 C20 159.5(3)
C19 N2 N3 C20 -50.4(4)
C6 C1 C2 C3 -0.6(8)
C1 C2 C3 C4 0.4(7)
C1 C2 C3 Cl1 -178.9(4)
C2 C3 C4 C5 0.3(8)
Cl1 C3 C4 C5 179.5(4)
C3 C4 C5 C6 -0.7(8)
C4 C5 C6 C1 0.4(7)
C4 C5 C6 C7 -177.5(4)
C2 C1 C6 C5 0.2(7)
C2 C1 C6 C7 178.1(4)
C8 O1 C7 C6 178.9(3)
C5 C6 C7 O1 -139.8(4)
C1 C6 C7 O1 42.4(6)
C7 O1 C8 C9 6.4(5)
C7 O1 C8 C13 -174.2(3)
O1 C8 C9 C10 179.7(4)
C13 C8 C9 C10 0.3(6)
C8 C9 C10 C11 1.4(7)
C9 C10 C11 C12 -2.5(7)
C10 C11 C12 C13 1.9(7)
C11 C12 C13 C8 -0.3(6)
C11 C12 C13 C14 -178.5(4)
O1 C8 C13 C12 179.7(3)
C9 C8 C13 C12 -0.9(5)
O1 C8 C13 C14 -2.0(5)
C9 C8 C13 C14 177.4(3)
C15 N1 C14 C13 -179.9(3)
C12 C13 C14 N1 3.9(6)
C8 C13 C14 N1 -174.4(3)
C14 N1 C15 C16 179.1(3)
C14 N1 C15 C17 4.9(5)
N3 N2 C16 C15 -6.0(4)
C19 N2 C16 C15 -152.8(4)
N3 N2 C16 C18 174.2(3)
C19 N2 C16 C18 27.5(6)
N1 C15 C16 N2 -174.5(3)
C17 C15 C16 N2 0.7(4)
N1 C15 C16 C18 5.2(6)
C17 C15 C16 C18 -179.6(3)
N2 N3 C17 O2 170.0(3)
C20 N3 C17 O2 22.2(6)
N2 N3 C17 C15 -8.5(4)
C20 N3 C17 C15 -156.4(3)
C16 C15 C17 O2 -173.5(4)
N1 C15 C17 O2 1.3(7)
C16 C15 C17 N3 4.8(4)
N1 C15 C17 N3 179.7(3)
C17 N3 C20 C21 85.2(5)
N2 N3 C20 C21 -60.1(4)
C17 N3 C20 C25 -94.7(4)
N2 N3 C20 C25 120.0(4)
C25 C20 C21 C22 -2.3(6)
N3 C20 C21 C22 177.8(3)
C20 C21 C22 C23 2.5(6)
C21 C22 C23 C24 -0.9(7)
C22 C23 C24 C25 -0.9(7)
C23 C24 C25 C20 1.1(6)
C21 C20 C25 C24 0.5(5)
N3 C20 C25 C24 -179.6(3)

loop_
_cod_related_entry_id
_cod_related_entry_database
_cod_related_entry_code
1 ChemSpider 30655080
